data_4100908
loop_
_publ_author_name
' Kimihisa Yamamoto '

_publ_section_title
;
Supplementary Information of X-ray Crystal Analysis of HAM4
;
_journal_name_full 'Journal of the American Chemical Society'
_journal_year 2005
_chemical_formula_sum 'C37 H55 N P2 Ti'
_chemical_formula_weight 623.66
_space_group_IT_number 14
_symmetry_cell_setting monoclinic
_symmetry_space_group_name_Hall '-P 2ybc'
_symmetry_space_group_name_H-M 'P 1 21/c 1'
_cell_angle_alpha 90.00
_cell_angle_beta 95.003(5)
_cell_angle_gamma 90.00
_cell_formula_units_Z 4
_cell_length_a 11.7766(19)
_cell_length_b 14.767(2)
_cell_length_c 20.442(3)
_cell_measurement_temperature 126(2)
_cell_volume 3541.3(9)
_diffrn_ambient_temperature 126(2)
_exptl_crystal_density_diffrn 1.170
_cod_depositor_comments
;
The following automatic conversions were performed:
'_symmetry_cell_setting' value 'Monoclinic' changed to 'monoclinic'
according to '/home/saulius/struct/CIF-dictionaries/cif_core.dic'
dictionary named 'cif_core.dic' version 2.4.1 from 2010-06-29.

Automatic conversion script
Id: cif_fix_enum 1527 2010-12-29 10:47:43Z saulius 
;
_cod_original_sg_symbol_H-M 'P 21/c'
_cod_database_code 4100908

loop_
_symmetry_equiv_pos_as_xyz
'x, y, z'
'-x, y+1/2, -z+1/2'
'-x, -y, -z'
'x, -y-1/2, z-1/2'

loop_
_atom_site_label
_atom_site_type_symbol
_atom_site_fract_x
_atom_site_fract_y
_atom_site_fract_z
_atom_site_U_iso_or_equiv
_atom_site_adp_type
_atom_site_occupancy
_atom_site_symmetry_multiplicity
_atom_site_calc_flag
_atom_site_refinement_flags
_atom_site_disorder_assembly
_atom_site_disorder_group
Ti1 Ti 0.75821(8) 0.75523(7) 0.14056(4) 0.0249(3) Uani 1 1 d . . .
P2 P 0.96590(13) 0.69981(10) 0.16189(7) 0.0257(4) Uani 1 1 d . . .
C3 C 0.9876(5) 0.7331(3) 0.2466(2) 0.0228(13) Uani 1 1 d . . .
C4 C 1.0921(4) 0.7536(4) 0.2826(2) 0.0279(13) Uani 1 1 d . . .
H4 H 1.1601 0.7460 0.2613 0.033 Uiso 1 1 calc R . .
C5 C 1.1021(5) 0.7839(3) 0.3462(3) 0.0276(15) Uani 1 1 d . . .
C6 C 1.2150(5) 0.8031(4) 0.3831(3) 0.0447(17) Uani 1 1 d . . .
H6A H 1.2394 0.7503 0.4098 0.067 Uiso 1 1 calc R . .
H6B H 1.2079 0.8556 0.4118 0.067 Uiso 1 1 calc R . .
H6C H 1.2716 0.8160 0.3519 0.067 Uiso 1 1 calc R . .
C7 C 1.0012(5) 0.7971(4) 0.3747(3) 0.0305(15) Uani 1 1 d . . .
H7 H 1.0044 0.8197 0.4183 0.037 Uiso 1 1 calc R . .
C8 C 0.8946(5) 0.7787(3) 0.3418(2) 0.0283(15) Uani 1 1 d . . .
H8 H 0.8273 0.7889 0.3633 0.034 Uiso 1 1 calc R . .
C9 C 0.8864(4) 0.7457(4) 0.2780(2) 0.0227(13) Uani 1 1 d . . .
N10 N 0.7821(4) 0.7277(3) 0.24109(19) 0.0231(12) Uani 1 1 d . . .
C11 C 0.6903(5) 0.6947(4) 0.2766(2) 0.0237(13) Uani 1 1 d . . .
C12 C 0.7085(5) 0.6379(4) 0.3322(3) 0.0314(15) Uani 1 1 d . . .
H12 H 0.7838 0.6199 0.3471 0.038 Uiso 1 1 calc R . .
C13 C 0.6176(5) 0.6082(4) 0.3651(3) 0.0364(17) Uani 1 1 d . . .
H13 H 0.6321 0.5704 0.4025 0.044 Uiso 1 1 calc R . .
C14 C 0.5050(5) 0.6321(4) 0.3451(3) 0.0359(16) Uani 1 1 d . . .
C15 C 0.4078(5) 0.6027(4) 0.3840(3) 0.0479(19) Uani 1 1 d . . .
H15A H 0.4058 0.6411 0.4229 0.072 Uiso 1 1 calc R . .
H15B H 0.4191 0.5394 0.3976 0.072 Uiso 1 1 calc R . .
H15C H 0.3357 0.6084 0.3566 0.072 Uiso 1 1 calc R . .
C16 C 0.4891(5) 0.6854(4) 0.2902(3) 0.0330(16) Uani 1 1 d . . .
H16 H 0.4133 0.7018 0.2752 0.040 Uiso 1 1 calc R . .
C17 C 0.5771(5) 0.7174(3) 0.2547(2) 0.0267(14) Uani 1 1 d . . .
P18 P 0.56219(13) 0.79359(10) 0.18473(7) 0.0273(4) Uani 1 1 d . . .
C19 C 1.0910(5) 0.7435(4) 0.1230(2) 0.0349(15) Uani 1 1 d . . .
H19 H 1.1607 0.7157 0.1463 0.042 Uiso 1 1 calc R . .
C20 C 1.1046(5) 0.8451(4) 0.1268(2) 0.0358(16) Uani 1 1 d . . .
H20A H 1.1766 0.8625 0.1097 0.054 Uiso 1 1 calc R . .
H20B H 1.1048 0.8646 0.1727 0.054 Uiso 1 1 calc R . .
H20C H 1.0411 0.8741 0.1006 0.054 Uiso 1 1 calc R . .
C21 C 1.0832(5) 0.7115(4) 0.0518(2) 0.0413(17) Uani 1 1 d . . .
H21A H 1.0134 0.7352 0.0284 0.062 Uiso 1 1 calc R . .
H21B H 1.0817 0.6451 0.0506 0.062 Uiso 1 1 calc R . .
H21C H 1.1495 0.7335 0.0307 0.062 Uiso 1 1 calc R . .
C22 C 0.9841(5) 0.5753(3) 0.1632(3) 0.0323(15) Uani 1 1 d . . .
H22 H 0.9642 0.5532 0.1173 0.039 Uiso 1 1 calc R . .
C23 C 1.1054(5) 0.5439(4) 0.1834(3) 0.0435(18) Uani 1 1 d . . .
H23A H 1.1312 0.5698 0.2263 0.065 Uiso 1 1 calc R . .
H23B H 1.1560 0.5641 0.1507 0.065 Uiso 1 1 calc R . .
H23C H 1.1072 0.4777 0.1863 0.065 Uiso 1 1 calc R . .
C24 C 0.9009(5) 0.5300(4) 0.2066(3) 0.0440(18) Uani 1 1 d . . .
H24A H 0.9074 0.4640 0.2031 0.066 Uiso 1 1 calc R . .
H24B H 0.8229 0.5486 0.1921 0.066 Uiso 1 1 calc R . .
H24C H 0.9193 0.5483 0.2524 0.066 Uiso 1 1 calc R . .
C25 C 0.5363(5) 0.9061(4) 0.2203(3) 0.0328(16) Uani 1 1 d . . .
H25 H 0.5325 0.9506 0.1833 0.039 Uiso 1 1 calc R . .
C26 C 0.6390(5) 0.9323(4) 0.2677(3) 0.051(2) Uani 1 1 d . . .
H26A H 0.6324 0.9960 0.2804 0.077 Uiso 1 1 calc R . .
H26B H 0.7093 0.9237 0.2461 0.077 Uiso 1 1 calc R . .
H26C H 0.6411 0.8941 0.3069 0.077 Uiso 1 1 calc R . .
C27 C 0.4276(5) 0.9171(4) 0.2543(3) 0.0481(19) Uani 1 1 d . . .
H27A H 0.4281 0.8744 0.2910 0.072 Uiso 1 1 calc R . .
H27B H 0.3616 0.9048 0.2229 0.072 Uiso 1 1 calc R . .
H27C H 0.4229 0.9791 0.2708 0.072 Uiso 1 1 calc R . .
C28 C 0.4255(5) 0.7673(4) 0.1374(3) 0.0343(16) Uani 1 1 d . . .
H28 H 0.3620 0.7824 0.1650 0.041 Uiso 1 1 calc R . .
C29 C 0.4176(5) 0.6664(4) 0.1195(3) 0.0399(17) Uani 1 1 d . . .
H29A H 0.3427 0.6537 0.0966 0.060 Uiso 1 1 calc R . .
H29B H 0.4277 0.6299 0.1596 0.060 Uiso 1 1 calc R . .
H29C H 0.4773 0.6512 0.0908 0.060 Uiso 1 1 calc R . .
C30 C 0.4139(5) 0.8261(4) 0.0766(3) 0.0433(18) Uani 1 1 d . . .
H30A H 0.4825 0.8201 0.0531 0.065 Uiso 1 1 calc R . .
H30B H 0.4046 0.8895 0.0894 0.065 Uiso 1 1 calc R . .
H30C H 0.3472 0.8068 0.0480 0.065 Uiso 1 1 calc R . .
H31 H 0.6467 0.6693 0.0928 0.050 Uiso 1 1 d . . .
C31 C 0.7163(4) 0.6741(4) 0.0713(3) 0.0384(17) Uani 1 1 d . . .
C32 C 0.6890(5) 0.6055(5) 0.0204(3) 0.0431(18) Uani 1 1 d . . .
C33 C 0.6036(5) 0.6434(5) -0.0349(3) 0.074(3) Uani 1 1 d . . .
H33A H 0.5303 0.6555 -0.0173 0.111 Uiso 1 1 calc R . .
H33B H 0.5928 0.5990 -0.0706 0.111 Uiso 1 1 calc R . .
H33C H 0.6337 0.6998 -0.0519 0.111 Uiso 1 1 calc R . .
C34 C 0.6492(6) 0.5171(5) 0.0458(4) 0.089(3) Uani 1 1 d . . .
H34A H 0.7028 0.4965 0.0822 0.133 Uiso 1 1 calc R . .
H34B H 0.6452 0.4719 0.0106 0.133 Uiso 1 1 calc R . .
H34C H 0.5735 0.5248 0.0615 0.133 Uiso 1 1 calc R . .
C35 C 0.7980(6) 0.5853(5) -0.0136(3) 0.080(3) Uani 1 1 d . . .
H35A H 0.8302 0.6422 -0.0283 0.119 Uiso 1 1 calc R . .
H35B H 0.7793 0.5458 -0.0515 0.119 Uiso 1 1 calc R . .
H35C H 0.8537 0.5551 0.0175 0.119 Uiso 1 1 calc R . .
C36 C 0.8031(5) 0.8821(4) 0.0991(3) 0.0267(15) Uani 1 1 d . . .
C37 C 0.7940(5) 0.9062(4) 0.0343(3) 0.050(2) Uani 1 1 d . . .
H37 H 0.7607 0.8640 0.0032 0.060 Uiso 1 1 calc R . .
C38 C 0.8305(6) 0.9883(5) 0.0115(3) 0.068(3) Uani 1 1 d . . .
H38 H 0.8217 1.0019 -0.0341 0.082 Uiso 1 1 calc R . .
C39 C 0.8802(6) 1.0503(5) 0.0558(4) 0.053(2) Uani 1 1 d . . .
H39 H 0.9066 1.1068 0.0409 0.064 Uiso 1 1 calc R . .
C40 C 0.8908(5) 1.0301(4) 0.1201(3) 0.0434(18) Uani 1 1 d . . .
H40 H 0.9252 1.0726 0.1506 0.052 Uiso 1 1 calc R . .
C41 C 0.8523(5) 0.9484(4) 0.1421(3) 0.0403(18) Uani 1 1 d . . .
H41 H 0.8592 0.9364 0.1880 0.048 Uiso 1 1 calc R . .

loop_
_atom_site_aniso_label
_atom_site_aniso_U_11
_atom_site_aniso_U_22
_atom_site_aniso_U_33
_atom_site_aniso_U_23
_atom_site_aniso_U_13
_atom_site_aniso_U_12
Ti1 0.0233(6) 0.0259(6) 0.0259(5) 0.0016(5) 0.0035(4) -0.0001(5)
P2 0.0235(9) 0.0281(9) 0.0255(9) -0.0010(8) 0.0030(7) 0.0013(8)
C3 0.025(3) 0.016(4) 0.027(3) 0.002(2) 0.002(3) -0.003(3)
C4 0.025(3) 0.022(3) 0.037(4) 0.005(3) 0.004(3) -0.001(3)
C5 0.036(4) 0.020(4) 0.026(3) -0.002(3) 0.001(3) -0.003(3)
C6 0.036(4) 0.061(5) 0.036(4) -0.008(3) -0.006(3) 0.002(4)
C7 0.043(4) 0.027(4) 0.022(3) -0.004(3) 0.002(3) 0.005(3)
C8 0.036(4) 0.023(4) 0.026(3) -0.005(3) 0.006(3) -0.003(3)
C9 0.033(4) 0.018(3) 0.018(3) 0.000(3) 0.005(3) 0.002(3)
N10 0.025(3) 0.020(3) 0.023(3) -0.001(2) -0.003(2) 0.000(2)
C11 0.033(4) 0.022(3) 0.017(3) 0.000(3) 0.005(3) -0.003(3)
C12 0.028(4) 0.036(4) 0.031(4) 0.003(3) 0.005(3) -0.008(3)
C13 0.050(5) 0.036(4) 0.024(4) 0.006(3) 0.005(3) -0.014(3)
C14 0.036(4) 0.041(4) 0.032(4) -0.003(3) 0.009(3) -0.012(3)
C15 0.055(5) 0.037(4) 0.057(5) 0.006(3) 0.034(4) -0.011(4)
C16 0.026(4) 0.030(4) 0.045(4) -0.003(3) 0.014(3) 0.005(3)
C17 0.034(4) 0.022(4) 0.025(3) -0.006(3) 0.004(3) -0.006(3)
P18 0.0220(9) 0.0256(10) 0.0347(10) -0.0003(8) 0.0047(7) -0.0014(8)
C19 0.028(4) 0.041(4) 0.036(4) 0.002(3) 0.003(3) 0.004(3)
C20 0.028(4) 0.048(5) 0.033(4) 0.006(3) 0.007(3) -0.007(3)
C21 0.033(4) 0.057(5) 0.036(4) -0.007(3) 0.014(3) 0.000(3)
C22 0.027(4) 0.025(4) 0.044(4) -0.008(3) -0.005(3) 0.012(3)
C23 0.042(5) 0.029(4) 0.060(5) -0.007(3) 0.002(4) 0.017(3)
C24 0.046(5) 0.032(4) 0.052(5) 0.004(3) -0.004(4) 0.001(3)
C25 0.030(4) 0.028(4) 0.040(4) 0.004(3) 0.008(3) 0.005(3)
C26 0.038(5) 0.044(5) 0.075(5) -0.031(4) 0.025(4) -0.004(3)
C27 0.030(4) 0.036(4) 0.081(5) -0.015(4) 0.021(4) 0.010(3)
C28 0.029(4) 0.039(5) 0.035(4) -0.001(3) 0.005(3) 0.005(3)
C29 0.025(4) 0.068(5) 0.026(4) 0.000(3) -0.004(3) -0.004(3)
C30 0.038(4) 0.051(5) 0.040(4) 0.001(3) -0.002(3) -0.002(3)
C31 0.007(3) 0.051(4) 0.058(4) -0.018(4) 0.010(3) -0.003(3)
C32 0.033(4) 0.053(5) 0.046(5) -0.010(4) 0.018(4) 0.001(4)
C33 0.055(6) 0.120(7) 0.043(5) 0.012(5) -0.017(4) 0.001(5)
C34 0.059(6) 0.055(6) 0.149(8) -0.019(6) -0.011(6) 0.013(5)
C35 0.057(6) 0.130(8) 0.053(5) -0.027(5) 0.011(4) 0.008(5)
C36 0.020(4) 0.040(4) 0.021(3) 0.001(3) 0.006(3) -0.002(3)
C37 0.052(5) 0.061(5) 0.036(4) 0.011(4) -0.003(4) -0.018(4)
C38 0.078(6) 0.086(7) 0.038(5) 0.022(4) -0.004(4) -0.032(5)
C39 0.047(5) 0.041(5) 0.073(6) 0.012(4) 0.012(5) 0.002(4)
C40 0.034(4) 0.030(4) 0.067(5) 0.001(4) 0.008(4) 0.001(3)
C41 0.036(4) 0.040(5) 0.048(5) 0.009(3) 0.016(3) 0.004(3)

loop_
_geom_bond_atom_site_label_1
_geom_bond_atom_site_label_2
_geom_bond_distance
_geom_bond_site_symmetry_2
_geom_bond_publ_flag
Ti1 C31 1.887(6) . ?
Ti1 N10 2.090(4) . ?
Ti1 C36 2.142(6) . ?
Ti1 P2 2.5799(18) . ?
Ti1 P18 2.6131(18) . ?
Ti1 H31 2.0156(10) . ?
P2 C3 1.796(5) . ?
P2 C19 1.850(5) . ?
P2 C22 1.852(5) . ?
C3 C4 1.411(6) . ?
C3 C9 1.415(6) . ?
C4 C5 1.369(6) . ?
C4 H4 0.9500 . ?
C5 C7 1.383(7) . ?
C5 C6 1.498(7) . ?
C6 H6A 0.9800 . ?
C6 H6B 0.9800 . ?
C6 H6C 0.9800 . ?
C7 C8 1.398(7) . ?
C7 H7 0.9500 . ?
C8 C9 1.388(6) . ?
C8 H8 0.9500 . ?
C9 N10 1.410(6) . ?
N10 C11 1.438(6) . ?
C11 C17 1.408(7) . ?
C11 C12 1.415(7) . ?
C12 C13 1.385(7) . ?
C12 H12 0.9500 . ?
C13 C14 1.398(7) . ?
C13 H13 0.9500 . ?
C14 C16 1.371(7) . ?
C14 C15 1.513(7) . ?
C15 H15A 0.9800 . ?
C15 H15B 0.9800 . ?
C15 H15C 0.9800 . ?
C16 C17 1.398(7) . ?
C16 H16 0.9500 . ?
C17 P18 1.816(5) . ?
P18 C28 1.846(5) . ?
P18 C25 1.850(5) . ?
C19 C20 1.509(7) . ?
C19 C21 1.526(6) . ?
C19 H19 1.0000 . ?
C20 H20A 0.9800 . ?
C20 H20B 0.9800 . ?
C20 H20C 0.9800 . ?
C21 H21A 0.9800 . ?
C21 H21B 0.9800 . ?
C21 H21C 0.9800 . ?
C22 C23 1.525(6) . ?
C22 C24 1.531(7) . ?
C22 H22 1.0000 . ?
C23 H23A 0.9800 . ?
C23 H23B 0.9800 . ?
C23 H23C 0.9800 . ?
C24 H24A 0.9800 . ?
C24 H24B 0.9800 . ?
C24 H24C 0.9800 . ?
C25 C27 1.517(7) . ?
C25 C26 1.533(7) . ?
C25 H25 1.0000 . ?
C26 H26A 0.9800 . ?
C26 H26B 0.9800 . ?
C26 H26C 0.9800 . ?
C27 H27A 0.9800 . ?
C27 H27B 0.9800 . ?
C27 H27C 0.9800 . ?
C28 C30 1.512(7) . ?
C28 C29 1.535(7) . ?
C28 H28 1.0000 . ?
C29 H29A 0.9800 . ?
C29 H29B 0.9800 . ?
C29 H29C 0.9800 . ?
C30 H30A 0.9800 . ?
C30 H30B 0.9800 . ?
C30 H30C 0.9800 . ?
C31 C32 1.468(7) . ?
C31 H31 0.966(5) . ?
C32 C34 1.496(8) . ?
C32 C35 1.540(8) . ?
C32 C33 1.551(8) . ?
C33 H33A 0.9800 . ?
C33 H33B 0.9800 . ?
C33 H33C 0.9800 . ?
C34 H34A 0.9800 . ?
C34 H34B 0.9800 . ?
C34 H34C 0.9800 . ?
C35 H35A 0.9800 . ?
C35 H35B 0.9800 . ?
C35 H35C 0.9800 . ?
C36 C37 1.366(7) . ?
C36 C41 1.406(7) . ?
C37 C38 1.382(8) . ?
C37 H37 0.9500 . ?
C38 C39 1.382(8) . ?
C38 H38 0.9500 . ?
C39 C40 1.342(7) . ?
C39 H39 0.9500 . ?
C40 C41 1.379(7) . ?
C40 H40 0.9500 . ?
C41 H41 0.9500 . ?
